data_7225001
loop_
_publ_author_name
'Yang, Liu'
'Li, Xiao'
'Qin, Chao'
'Shao, Kui-Zhan'
'Su, Zhong-Min'

_publ_section_title
;
 A fluorescent sensor for highly selective sensing of nitro explosives and
 Hg(ii) ions based on a 3D porous layer metal--organic framework
;
_journal_issue 25
_journal_name_full CrystEngComm
_journal_page_first 4765
_journal_paper_doi 10.1039/C6CE00745G
_journal_volume 18
_journal_year 2016
_chemical_formula_sum 'C32.2 H39.8 Cd N10.4 O8.4'
_chemical_formula_weight 819.34
_space_group_crystal_system monoclinic
_space_group_IT_number 14
_space_group_name_Hall '-P 2ybc'
_space_group_name_H-M_alt 'P 1 21/c 1'
_symmetry_space_group_name_Hall '-P 2ybc'
_symmetry_space_group_name_H-M 'P 1 21/c 1'
_atom_sites_solution_hydrogens geom
_audit_creation_method SHELXL-2014/7
_audit_update_record
;
2016-04-20 deposited with the CCDC.
2016-04-25 downloaded from the CCDC.
;
_cell_angle_alpha 90
_cell_angle_beta 106.815(5)
_cell_angle_gamma 90
_cell_formula_units_Z 4
_cell_length_a 21.563(5)
_cell_length_b 14.172(5)
_cell_length_c 13.642(5)
_cell_measurement_reflns_used 22494
_cell_measurement_temperature 296(2)
_cell_measurement_theta_max 24.998
_cell_measurement_theta_min 1.743
_cell_volume 3991(2)
_computing_cell_refinement 'Bruker SAINT v8.34a'
_computing_data_collection 'Bruker APEX 2'
_computing_data_reduction 'Bruker SAINT v8.34a'
_computing_molecular_graphics 'Bruker SHELXTL'
_computing_publication_material 'Bruker SHELXTL & local programs'
_computing_structure_refinement 'SHELXL-2014/7 (Sheldrick, 2014)'
_computing_structure_solution 'Bruker SHELXTL 2014/4'
_diffrn_ambient_temperature 296(2)
_diffrn_detector_area_resol_mean 0.01
_diffrn_measured_fraction_theta_full 0.999
_diffrn_measured_fraction_theta_max 0.999
_diffrn_measurement_device_type 'Bruker Smart Apex II CCD'
_diffrn_measurement_method \w-2\q
_diffrn_radiation_type MoK\a
_diffrn_radiation_wavelength 0.71069
_diffrn_reflns_av_R_equivalents 0.0541
_diffrn_reflns_av_unetI/netI 0.0604
_diffrn_reflns_Laue_measured_fraction_full 0.999
_diffrn_reflns_Laue_measured_fraction_max 0.999
_diffrn_reflns_limit_h_max 25
_diffrn_reflns_limit_h_min -24
_diffrn_reflns_limit_k_max 16
_diffrn_reflns_limit_k_min -16
_diffrn_reflns_limit_l_max 16
_diffrn_reflns_limit_l_min -16
_diffrn_reflns_number 22494
_diffrn_reflns_point_group_measured_fraction_full 0.999
_diffrn_reflns_point_group_measured_fraction_max 0.999
_diffrn_reflns_theta_full 24.998
_diffrn_reflns_theta_max 24.998
_diffrn_reflns_theta_min 1.743
_diffrn_source 'fine-focus sealed tube'
_exptl_absorpt_coefficient_mu 0.607
_exptl_absorpt_correction_T_max 0.890
_exptl_absorpt_correction_T_min 0.864
_exptl_absorpt_correction_type multi-scan
_exptl_absorpt_process_details 'SADABS 2014/4 Bruker AXS Madison WI USA'
_exptl_crystal_colour colorless
_exptl_crystal_density_diffrn 1.364
_exptl_crystal_description block
_exptl_crystal_F_000 1684
_exptl_crystal_size_max 0.250
_exptl_crystal_size_mid 0.240
_exptl_crystal_size_min 0.200
_platon_squeeze_details
;
The PLATON SQUEEZE procedure was used to treat regions of
diffuse solvent which could not be sensibly modelled
in terms of atomic sites. Their contribution to the
diffraction pattern was removed and modified F(obs)**2
written to a new HKL file. The number of electrons thus located,
537 per unit cell, is included in the formula, formula weight,
calculated density, and F(000). This residual electron density
was assigned to 3.4 DMF molecules, as DMF has 
40 electronsthus,134.25/40 = 3.4 . (C2/c system Z=4, 537/4=134.25)
;
_refine_diff_density_max 0.600
_refine_diff_density_min -0.483
_refine_diff_density_rms 0.068
_refine_ls_extinction_method none
_refine_ls_goodness_of_fit_ref 1.040
_refine_ls_hydrogen_treatment constr
_refine_ls_matrix_type full
_refine_ls_number_parameters 316
_refine_ls_number_reflns 7017
_refine_ls_number_restraints 390
_refine_ls_restrained_S_all 1.072
_refine_ls_R_factor_all 0.0545
_refine_ls_R_factor_gt 0.0373
_refine_ls_shift/su_max 0.001
_refine_ls_shift/su_mean 0.000
_refine_ls_structure_factor_coef Fsqd
_refine_ls_weighting_details 'w=1/[\s^2^(Fo^2^)+(0.0418P)^2^] where P=(Fo^2^+2Fc^2^)/3'
_refine_ls_weighting_scheme calc
_refine_ls_wR_factor_gt 0.0904
_refine_ls_wR_factor_ref 0.0935
_reflns_Friedel_coverage 0.000
_reflns_number_gt 5178
_reflns_number_total 7017
_reflns_threshold_expression 'I > 2\s(I)'
_cod_data_source_file c6ce00745g2.cif
_cod_data_source_block 1
_cod_depositor_comments 'Adding full bibliography for 7225001.cif.'
_cod_original_formula_sum 'C32.20 H39.80 Cd N10.40 O8.40'
_cod_database_code 7225001
_shelx_shelxl_version_number 2014/7
_shelx_space_group_comment
;
The symmetry employed for this shelxl refinement is uniquely defined
by the following loop, which should always be used as a source of
symmetry information in preference to the above space-group names.
They are only intended as comments.
;
_shelx_estimated_absorpt_t_min 0.863
_shelx_estimated_absorpt_t_max 0.888
_platon_squeeze_void_probe_radius 1.20

loop_
_space_group_symop_operation_xyz
'x, y, z'
'-x, y+1/2, -z+1/2'
'-x, -y, -z'
'x, -y-1/2, z-1/2'

loop_
_atom_site_label
_atom_site_type_symbol
_atom_site_fract_x
_atom_site_fract_y
_atom_site_fract_z
_atom_site_U_iso_or_equiv
_atom_site_adp_type
_atom_site_occupancy
_atom_site_site_symmetry_order
_atom_site_calc_flag
_atom_site_refinement_flags_posn
_atom_site_refinement_flags_adp
Cd1 Cd 0.87409(2) 0.44903(2) 0.61063(2) 0.03196(9) Uani 1 1 d . .
C1 C 0.7434(2) 0.4708(3) 0.5795(4) 0.0640(11) Uani 1 1 d . U
C2 C 0.6714(2) 0.4785(3) 0.5555(4) 0.0730(12) Uani 1 1 d . U
C3 C 0.6322(2) 0.4049(4) 0.5223(5) 0.0975(15) Uani 1 1 d . U
H3A H 0.6502 0.3471 0.5134 0.117 Uiso 1 1 calc R U
C4 C 0.5643(2) 0.4120(4) 0.5001(5) 0.1026(15) Uani 1 1 d . U
H4A H 0.5386 0.3591 0.4777 0.123 Uiso 1 1 calc R U
C5 C 0.5361(2) 0.4957(4) 0.5114(5) 0.0854(14) Uani 1 1 d . U
C6 C 0.5758(2) 0.5690(4) 0.5462(5) 0.1002(15) Uani 1 1 d . U
H6A H 0.5579 0.6261 0.5580 0.120 Uiso 1 1 calc R U
C7 C 0.6423(2) 0.5628(4) 0.5652(5) 0.0992(15) Uani 1 1 d . U
H7A H 0.6677 0.6165 0.5848 0.119 Uiso 1 1 calc R U
C8 C 0.90187(19) 0.6714(2) 0.6475(3) 0.0425(8) Uani 1 1 d . U
H8A H 0.8643 0.6781 0.6673 0.051 Uiso 1 1 calc R U
C9 C 0.98101(19) 0.6116(3) 0.6068(3) 0.0503(10) Uani 1 1 d . U
H9A H 1.0094 0.5674 0.5935 0.060 Uiso 1 1 calc R U
C10 C 0.98684(19) 0.7054(3) 0.6001(3) 0.0517(9) Uani 1 1 d . U
H10A H 1.0189 0.7378 0.5806 0.062 Uiso 1 1 calc R U
C11 C 0.91871(17) 0.8414(2) 0.6243(3) 0.0360(7) Uani 1 1 d . U
C12 C 0.89886(17) 0.8791(2) 0.7027(3) 0.0375(8) Uani 1 1 d . U
H12A H 0.8967 0.8421 0.7580 0.045 Uiso 1 1 calc R U
C13 C 0.88213(17) 0.9735(2) 0.6975(2) 0.0361(8) Uani 1 1 d . U
C14 C 0.88355(18) 1.0287(2) 0.6142(3) 0.0410(8) Uani 1 1 d . U
H14A H 0.8732 1.0925 0.6122 0.049 Uiso 1 1 calc R U
C15 C 0.90076(18) 0.9867(2) 0.5335(3) 0.0387(8) Uani 1 1 d . U
C16 C 0.91953(17) 0.8937(2) 0.5386(3) 0.0394(8) Uani 1 1 d . U
H16A H 0.9325 0.8663 0.4857 0.047 Uiso 1 1 calc R U
C17 C 0.9104(2) 1.0121(3) 0.3576(3) 0.0467(9) Uani 1 1 d . U
H17A H 0.9317 0.9560 0.3526 0.056 Uiso 1 1 calc R U
C18 C 0.8638(2) 1.1442(3) 0.3217(3) 0.0627(11) Uani 1 1 d . U
H18A H 0.8459 1.1981 0.2857 0.075 Uiso 1 1 calc R U
C19 C 0.8658(2) 1.1257(3) 0.4188(3) 0.0621(11) Uani 1 1 d . U
H19A H 0.8502 1.1639 0.4618 0.075 Uiso 1 1 calc R U
C20 C 0.8276(2) 1.0970(3) 0.7751(3) 0.0548(10) Uani 1 1 d . U
H20A H 0.8091 1.1336 0.7175 0.066 Uiso 1 1 calc R U
C21 C 0.87914(18) 0.9868(2) 0.8774(3) 0.0362(8) Uani 1 1 d . U
H21A H 0.9030 0.9326 0.9015 0.043 Uiso 1 1 calc R U
C22 C 0.8251(2) 1.1127(3) 0.8703(3) 0.0548(10) Uani 1 1 d . U
H22A H 0.8042 1.1637 0.8899 0.066 Uiso 1 1 calc R U
N1 N 0.92721(14) 0.59053(19) 0.6360(2) 0.0389(7) Uani 1 1 d . .
N2 N 0.93608(14) 0.74387(18) 0.6276(2) 0.0351(7) Uani 1 1 d . .
N3 N 0.86343(14) 1.01504(18) 0.7792(2) 0.0354(7) Uani 1 1 d . .
N4 N 0.85757(14) 1.04302(19) 0.9353(2) 0.0383(7) Uani 1 1 d . .
N5 N 0.89508(16) 1.04022(18) 0.4424(2) 0.0421(8) Uani 1 1 d . .
N6 N 0.89170(16) 1.07313(19) 0.2841(2) 0.0455(8) Uani 1 1 d . .
N7 N 0.95849(17) 0.2886(2) 0.6152(2) 0.0459(8) Uani 1 1 d . .
O1 O 0.76733(13) 0.3918(2) 0.5727(2) 0.0601(7) Uani 1 1 d . .
O2 O 0.77637(14) 0.5426(2) 0.6020(3) 0.0731(9) Uani 1 1 d . .
O3 O 0.89977(14) 0.27835(17) 0.6107(2) 0.0513(7) Uani 1 1 d . .
O4 O 0.97877(12) 0.37226(18) 0.6147(2) 0.0532(7) Uani 1 1 d . .
O5 O 0.99436(15) 0.2207(2) 0.6199(2) 0.0734(9) Uani 1 1 d . .

loop_
_atom_site_aniso_label
_atom_site_aniso_U_11
_atom_site_aniso_U_22
_atom_site_aniso_U_33
_atom_site_aniso_U_23
_atom_site_aniso_U_13
_atom_site_aniso_U_12
Cd1 0.04271(16) 0.03398(14) 0.02242(13) 0.00091(12) 0.01453(10) 0.00385(13)
C1 0.048(2) 0.067(3) 0.085(3) 0.003(2) 0.033(2) 0.003(2)
C2 0.043(2) 0.072(2) 0.110(3) -0.010(2) 0.030(2) 0.004(2)
C3 0.050(2) 0.083(3) 0.155(4) -0.014(3) 0.022(3) 0.013(2)
C4 0.051(3) 0.087(3) 0.163(4) -0.015(3) 0.020(3) 0.003(2)
C5 0.044(2) 0.074(3) 0.138(4) -0.010(3) 0.024(3) 0.006(2)
C6 0.051(2) 0.082(3) 0.163(4) -0.022(3) 0.023(3) 0.011(2)
C7 0.054(2) 0.085(3) 0.156(4) -0.022(3) 0.026(3) 0.005(2)
C8 0.053(2) 0.0390(19) 0.044(2) -0.0006(16) 0.0270(17) 0.0004(17)
C9 0.050(2) 0.045(2) 0.062(2) 0.0010(19) 0.0264(19) 0.0092(18)
C10 0.052(2) 0.048(2) 0.064(2) 0.0063(18) 0.0307(19) 0.0008(18)
C11 0.0431(18) 0.0337(16) 0.0325(17) 0.0011(14) 0.0130(15) -0.0023(15)
C12 0.0571(19) 0.0335(16) 0.0264(16) -0.0005(14) 0.0192(15) -0.0051(15)
C13 0.0536(19) 0.0348(16) 0.0229(16) -0.0037(13) 0.0160(15) -0.0039(15)
C14 0.069(2) 0.0296(16) 0.0270(16) -0.0010(14) 0.0183(16) 0.0015(15)
C15 0.063(2) 0.0336(16) 0.0242(17) 0.0008(14) 0.0193(15) -0.0034(16)
C16 0.059(2) 0.0366(17) 0.0292(17) -0.0041(14) 0.0223(15) -0.0019(16)
C17 0.076(2) 0.0430(18) 0.0290(19) 0.0051(16) 0.0273(18) 0.0058(18)
C18 0.124(3) 0.0364(19) 0.035(2) 0.0068(17) 0.036(2) 0.014(2)
C19 0.119(3) 0.0372(19) 0.039(2) 0.0031(17) 0.036(2) 0.016(2)
C20 0.087(3) 0.047(2) 0.033(2) 0.0029(17) 0.0220(19) 0.018(2)
C21 0.053(2) 0.0341(16) 0.0235(17) 0.0015(14) 0.0145(15) -0.0022(16)
C22 0.090(3) 0.047(2) 0.032(2) 0.0012(17) 0.024(2) 0.019(2)
N1 0.0478(19) 0.0344(15) 0.0389(18) -0.0031(14) 0.0197(15) 0.0038(14)
N2 0.0501(19) 0.0315(15) 0.0287(16) 0.0007(12) 0.0195(14) 0.0000(14)
N3 0.0558(19) 0.0321(14) 0.0217(15) 0.0011(12) 0.0167(14) -0.0018(14)
N4 0.0522(18) 0.0368(16) 0.0287(16) 0.0005(14) 0.0160(14) -0.0016(14)
N5 0.076(2) 0.0293(16) 0.0251(16) 0.0000(13) 0.0217(15) -0.0061(15)
N6 0.079(2) 0.0366(16) 0.0278(17) -0.0031(13) 0.0263(16) -0.0052(16)
N7 0.055(2) 0.051(2) 0.0325(18) -0.0003(15) 0.0135(16) 0.0112(18)
O1 0.0465(17) 0.0689(19) 0.069(2) 0.0062(16) 0.0229(15) 0.0062(15)
O2 0.0445(18) 0.075(2) 0.104(3) -0.0078(19) 0.0281(17) 0.0041(17)
O3 0.0564(18) 0.0442(15) 0.0545(18) -0.0081(13) 0.0179(14) 0.0004(13)
O4 0.0523(17) 0.0500(16) 0.0605(19) -0.0002(14) 0.0214(14) 0.0023(14)
O5 0.084(2) 0.0614(18) 0.078(2) 0.0056(16) 0.0287(18) 0.0424(17)

loop_
_atom_type_symbol
_atom_type_description
_atom_type_scat_dispersion_real
_atom_type_scat_dispersion_imag
_atom_type_scat_source
C C 0.0033 0.0016 'International Tables Vol C Tables 4.2.6.8 and 6.1.1.4'
N N 0.0061 0.0033 'International Tables Vol C Tables 4.2.6.8 and 6.1.1.4'
O O 0.0106 0.0060 'International Tables Vol C Tables 4.2.6.8 and 6.1.1.4'
Cd Cd -0.8075 1.2024 'International Tables Vol C Tables 4.2.6.8 and 6.1.1.4'
H H 0.0000 0.0000 'International Tables Vol C Tables 4.2.6.8 and 6.1.1.4'

loop_
_geom_angle_atom_site_label_1
_geom_angle_atom_site_label_2
_geom_angle_atom_site_label_3
_geom_angle
_geom_angle_site_symmetry_1
_geom_angle_site_symmetry_3
N1 Cd1 N6 92.14(10) . 4_576
N1 Cd1 N4 91.97(10) . 4_575
N6 Cd1 N4 174.92(10) 4_576 4_575
N1 Cd1 O1 138.72(10) . .
N6 Cd1 O1 92.23(11) 4_576 .
N4 Cd1 O1 86.64(10) 4_575 .
N1 Cd1 O2 85.37(10) . .
N6 Cd1 O2 90.41(11) 4_576 .
N4 Cd1 O2 92.89(11) 4_575 .
O1 Cd1 O2 53.57(10) . .
N1 Cd1 O3 138.87(10) . .
N6 Cd1 O3 84.05(9) 4_576 .
N4 Cd1 O3 90.89(9) 4_575 .
O1 Cd1 O3 82.41(10) . .
O2 Cd1 O3 135.43(10) . .
N1 Cd1 O4 88.20(10) . .
N6 Cd1 O4 92.20(10) 4_576 .
N4 Cd1 O4 84.95(9) 4_575 .
O1 Cd1 O4 132.58(9) . .
O2 Cd1 O4 173.15(10) . .
O3 Cd1 O4 51.23(9) . .
N1 Cd1 C1 111.85(12) . .
N6 Cd1 C1 91.77(13) 4_576 .
N4 Cd1 C1 89.47(13) 4_575 .
O1 Cd1 C1 26.98(11) . .
O2 Cd1 C1 26.59(11) . .
O3 Cd1 C1 109.20(12) . .
O4 Cd1 C1 159.39(12) . .
O2 C1 O1 122.7(4) . .
O2 C1 C2 119.0(4) . .
O1 C1 C2 118.3(4) . .
O2 C1 Cd1 63.9(2) . .
O1 C1 Cd1 58.8(2) . .
C2 C1 Cd1 175.8(4) . .
C3 C2 C7 116.7(4) . .
C3 C2 C1 122.2(4) . .
C7 C2 C1 121.1(4) . .
C2 C3 C4 122.2(5) . .
C2 C3 H3A 118.9 . .
C4 C3 H3A 118.9 . .
C5 C4 C3 120.5(5) . .
C5 C4 H4A 119.8 . .
C3 C4 H4A 119.8 . .
C6 C5 C4 117.1(4) . .
C6 C5 C5 121.8(6) . 3_666
C4 C5 C5 121.1(6) . 3_666
C5 C6 C7 122.5(5) . .
C5 C6 H6A 118.8 . .
C7 C6 H6A 118.8 . .
C2 C7 C6 120.9(5) . .
C2 C7 H7A 119.5 . .
C6 C7 H7A 119.5 . .
N1 C8 N2 112.2(3) . .
N1 C8 H8A 123.9 . .
N2 C8 H8A 123.9 . .
C10 C9 N1 110.0(3) . .
C10 C9 H9A 125.0 . .
N1 C9 H9A 125.0 . .
C9 C10 N2 106.1(3) . .
C9 C10 H10A 126.9 . .
N2 C10 H10A 126.9 . .
C12 C11 C16 122.2(3) . .
C12 C11 N2 119.4(3) . .
C16 C11 N2 118.4(3) . .
C11 C12 C13 118.2(3) . .
C11 C12 H12A 120.9 . .
C13 C12 H12A 120.9 . .
C12 C13 C14 121.4(3) . .
C12 C13 N3 119.4(3) . .
C14 C13 N3 119.2(3) . .
C13 C14 C15 118.8(3) . .
C13 C14 H14A 120.6 . .
C15 C14 H14A 120.6 . .
C16 C15 C14 120.7(3) . .
C16 C15 N5 120.2(3) . .
C14 C15 N5 119.0(3) . .
C15 C16 C11 118.6(3) . .
C15 C16 H16A 120.7 . .
C11 C16 H16A 120.7 . .
N6 C17 N5 111.5(3) . .
N6 C17 H17A 124.2 . .
N5 C17 H17A 124.2 . .
C19 C18 N6 109.9(3) . .
C19 C18 H18A 125.1 . .
N6 C18 H18A 125.1 . .
C18 C19 N5 106.8(3) . .
C18 C19 H19A 126.6 . .
N5 C19 H19A 126.6 . .
C22 C20 N3 106.3(3) . .
C22 C20 H20A 126.9 . .
N3 C20 H20A 126.9 . .
N4 C21 N3 113.1(3) . .
N4 C21 H21A 123.5 . .
N3 C21 H21A 123.5 . .
C20 C22 N4 110.5(3) . .
C20 C22 H22A 124.7 . .
N4 C22 H22A 124.7 . .
C8 N1 C9 105.4(3) . .
C8 N1 Cd1 125.6(2) . .
C9 N1 Cd1 125.4(2) . .
C8 N2 C10 106.3(3) . .
C8 N2 C11 126.5(3) . .
C10 N2 C11 126.8(3) . .
C21 N3 C20 105.4(3) . .
C21 N3 C13 127.8(3) . .
C20 N3 C13 126.7(3) . .
C21 N4 C22 104.7(3) . .
C21 N4 Cd1 133.0(2) . 4_576
C22 N4 Cd1 121.9(2) . 4_576
C17 N5 C19 105.7(3) . .
C17 N5 C15 127.3(3) . .
C19 N5 C15 126.5(3) . .
C17 N6 C18 106.1(3) . .
C17 N6 Cd1 128.6(2) . 4_575
C18 N6 Cd1 122.2(3) . 4_575
O5 N7 O3 121.5(3) . .
O5 N7 O4 121.6(3) . .
O3 N7 O4 117.0(3) . .
C1 O1 Cd1 94.2(3) . .
C1 O2 Cd1 89.5(3) . .
N7 O3 Cd1 96.2(2) . .
N7 O4 Cd1 95.6(2) . .

loop_
_geom_bond_atom_site_label_1
_geom_bond_atom_site_label_2
_geom_bond_distance
_geom_bond_site_symmetry_2
Cd1 N1 2.286(3) .
Cd1 N6 2.307(3) 4_576
Cd1 N4 2.316(3) 4_575
Cd1 O1 2.353(3) .
Cd1 O2 2.463(3) .
Cd1 O3 2.481(3) .
Cd1 O4 2.492(3) .
Cd1 C1 2.743(4) .
C1 O2 1.228(5) .
C1 O1 1.248(5) .
C1 C2 1.495(6) .
C2 C3 1.337(7) .
C2 C7 1.374(6) .
C3 C4 1.410(6) .
C3 H3A 0.9300 .
C4 C5 1.362(7) .
C4 H4A 0.9300 .
C5 C6 1.343(7) .
C5 C5 1.503(9) 3_666
C6 C7 1.385(7) .
C6 H6A 0.9300 .
C7 H7A 0.9300 .
C8 N1 1.298(4) .
C8 N2 1.338(4) .
C8 H8A 0.9300 .
C9 C10 1.340(5) .
C9 N1 1.364(4) .
C9 H9A 0.9300 .
C10 N2 1.369(4) .
C10 H10A 0.9300 .
C11 C12 1.371(4) .
C11 C16 1.389(4) .
C11 N2 1.429(4) .
C12 C13 1.382(4) .
C12 H12A 0.9300 .
C13 C14 1.388(4) .
C13 N3 1.418(4) .
C14 C15 1.393(4) .
C14 H14A 0.9300 .
C15 C16 1.375(5) .
C15 N5 1.430(4) .
C16 H16A 0.9300 .
C17 N6 1.297(4) .
C17 N5 1.352(4) .
C17 H17A 0.9300 .
C18 C19 1.338(5) .
C18 N6 1.349(4) .
C18 H18A 0.9300 .
C19 N5 1.361(4) .
C19 H19A 0.9300 .
C20 C22 1.334(5) .
C20 N3 1.386(4) .
C20 H20A 0.9300 .
C21 N4 1.299(4) .
C21 N3 1.345(4) .
C21 H21A 0.9300 .
C22 N4 1.377(4) .
C22 H22A 0.9300 .
N4 Cd1 2.316(3) 4_576
N6 Cd1 2.307(3) 4_575
N7 O5 1.225(4) .
N7 O3 1.258(4) .
N7 O4 1.264(4) .

loop_
_platon_squeeze_void_nr
_platon_squeeze_void_average_x
_platon_squeeze_void_average_y
_platon_squeeze_void_average_z
_platon_squeeze_void_volume
_platon_squeeze_void_count_electrons
_platon_squeeze_void_content
1 0.500 0.280 0.089 2075 537 ' '
